data_1515660
loop_
_publ_author_name
'Schwendemann, Sina'
'Fr\"ohlich, Roland'
'Kehr, Gerald'
'Erker, Gerhard'

_publ_section_title
;
 Intramolecular frustrated N/B lewis pairs by enamine hydroboration
;
_journal_issue 9
_journal_name_full 'Chemical Science'
_journal_page_first 1842
_journal_paper_doi 10.1039/c1sc00124h
_journal_volume 2
_journal_year 2011
_chemical_formula_sum 'C30 H26 B F10 N O'
_chemical_formula_weight 617.33
_chemical_name_systematic
;
?
;
_space_group_IT_number 2
_symmetry_cell_setting triclinic
_symmetry_space_group_name_Hall '-P 1'
_symmetry_space_group_name_H-M 'P -1'
_atom_sites_solution_hydrogens geom
_atom_sites_solution_primary direct
_atom_sites_solution_secondary difmap
_audit_creation_method SHELXL-97
_cell_angle_alpha 108.637(3)
_cell_angle_beta 96.263(3)
_cell_angle_gamma 105.831(2)
_cell_formula_units_Z 2
_cell_length_a 9.4280(4)
_cell_length_b 11.0909(6)
_cell_length_c 14.6744(8)
_cell_measurement_reflns_used 3785
_cell_measurement_temperature 223(2)
_cell_measurement_theta_max 68.25
_cell_measurement_theta_min 0.88
_cell_volume 1366.01(13)
_computing_cell_refinement 'Collect (Nonius B.V., 1998)'
_computing_data_collection 'Collect (Nonius B.V., 1998)'
_computing_data_reduction 'Denzo-SMN (Otwinowski & Minor, 1997)'
_computing_molecular_graphics 'XP (BrukerAXS, 2000)'
_computing_publication_material 'SHELXL-97 (Sheldrick, 1997)'
_computing_structure_refinement 'SHELXL-97 (Sheldrick, 1997)'
_computing_structure_solution 'SHELXS-97 (Sheldrick, 1990)'
_diffrn_ambient_temperature 223(2)
_diffrn_measured_fraction_theta_full 0.948
_diffrn_measured_fraction_theta_max 0.948
_diffrn_measurement_device_type 'Nonius KappaCCD APEXII'
_diffrn_measurement_method '\w and \f scans'
_diffrn_radiation_monochromator graphite
_diffrn_radiation_source 'fine-focus sealed tube'
_diffrn_radiation_type CuK\a
_diffrn_radiation_wavelength 1.54178
_diffrn_reflns_av_R_equivalents 0.044
_diffrn_reflns_av_sigmaI/netI 0.0246
_diffrn_reflns_limit_h_max 11
_diffrn_reflns_limit_h_min -11
_diffrn_reflns_limit_k_max 12
_diffrn_reflns_limit_k_min -13
_diffrn_reflns_limit_l_max 17
_diffrn_reflns_limit_l_min -17
_diffrn_reflns_number 22561
_diffrn_reflns_theta_full 67.51
_diffrn_reflns_theta_max 67.51
_diffrn_reflns_theta_min 4.45
_exptl_absorpt_coefficient_mu 1.202
_exptl_absorpt_correction_T_max 0.9423
_exptl_absorpt_correction_T_min 0.8691
_exptl_absorpt_correction_type multi-scan
_exptl_absorpt_process_details 'Denzo (Otwinowski, Borek, Majewski & Minor, 2003)'
_exptl_crystal_colour colourless
_exptl_crystal_density_diffrn 1.501
_exptl_crystal_density_method 'not measured'
_exptl_crystal_description plate
_exptl_crystal_F_000 632
_exptl_crystal_size_max 0.12
_exptl_crystal_size_mid 0.10
_exptl_crystal_size_min 0.05
_refine_diff_density_max 0.581
_refine_diff_density_min -0.307
_refine_diff_density_rms 0.040
_refine_ls_extinction_method none
_refine_ls_goodness_of_fit_ref 1.033
_refine_ls_hydrogen_treatment constr
_refine_ls_matrix_type full
_refine_ls_number_parameters 388
_refine_ls_number_reflns 4675
_refine_ls_number_restraints 0
_refine_ls_restrained_S_all 1.033
_refine_ls_R_factor_all 0.0516
_refine_ls_R_factor_gt 0.0442
_refine_ls_shift/su_max 0.000
_refine_ls_shift/su_mean 0.000
_refine_ls_structure_factor_coef Fsqd
_refine_ls_weighting_details 'calc w=1/[\s^2^(Fo^2^)+(0.0476P)^2^+0.8881P] where P=(Fo^2^+2Fc^2^)/3'
_refine_ls_weighting_scheme calc
_refine_ls_wR_factor_gt 0.1077
_refine_ls_wR_factor_ref 0.1137
_reflns_number_gt 4030
_reflns_number_total 4675
_reflns_threshold_expression >2sigma(I)
_cod_data_source_file c1sc00124h.txt
_cod_data_source_block erk5485
_cod_original_cell_volume 1366.01(12)
_cod_original_sg_symbol_H-M P-1
_cod_database_code 1515660

loop_
_symmetry_equiv_pos_as_xyz
'x, y, z'
'-x, -y, -z'

loop_
_atom_site_label
_atom_site_type_symbol
_atom_site_fract_x
_atom_site_fract_y
_atom_site_fract_z
_atom_site_U_iso_or_equiv
_atom_site_adp_type
_atom_site_occupancy
_atom_site_symmetry_multiplicity
_atom_site_calc_flag
_atom_site_refinement_flags
N N 0.70013(18) 0.04189(16) 0.24091(12) 0.0336(4) Uani 1 1 d .
B B 0.5515(2) 0.2698(2) 0.22649(15) 0.0295(4) Uani 1 1 d .
C1 C 0.7754(2) 0.1522(2) 0.20682(15) 0.0339(4) Uani 1 1 d .
H1 H 0.8493 0.2250 0.2644 0.041 Uiso 1 1 calc R
C2 C 0.6717(2) 0.21567(19) 0.16387(14) 0.0312(4) Uani 1 1 d .
H2 H 0.6113 0.1472 0.0996 0.037 Uiso 1 1 calc R
O3 O 0.43497(14) 0.15267(13) 0.22946(10) 0.0338(3) Uani 1 1 d .
C4 C 0.3161(2) 0.1722(2) 0.27748(16) 0.0396(5) Uani 1 1 d .
H4A H 0.2522 0.2063 0.2419 0.048 Uiso 1 1 calc R
H4B H 0.3576 0.2383 0.3447 0.048 Uiso 1 1 calc R
C5 C 0.2242(2) 0.0397(2) 0.28013(16) 0.0370(5) Uani 1 1 d .
C6 C 0.2244(3) 0.0169(2) 0.36741(19) 0.0520(6) Uani 1 1 d .
H6 H 0.2797 0.0865 0.4271 0.062 Uiso 1 1 calc R
C7 C 0.1439(4) -0.1073(3) 0.3678(2) 0.0675(8) Uani 1 1 d .
H7 H 0.1449 -0.1213 0.4277 0.081 Uiso 1 1 calc R
C8 C 0.0633(3) -0.2096(3) 0.2820(2) 0.0658(8) Uani 1 1 d .
H8 H 0.0094 -0.2940 0.2828 0.079 Uiso 1 1 calc R
C9 C 0.0607(3) -0.1892(2) 0.1944(2) 0.0549(6) Uani 1 1 d .
H9 H 0.0049 -0.2594 0.1351 0.066 Uiso 1 1 calc R
C10 C 0.1409(2) -0.0646(2) 0.19385(18) 0.0451(5) Uani 1 1 d .
H10 H 0.1386 -0.0507 0.1338 0.054 Uiso 1 1 calc R
C11 C 0.7971(2) 0.0294(2) 0.32203(17) 0.0440(5) Uani 1 1 d .
H11A H 0.8082 0.1039 0.3834 0.053 Uiso 1 1 calc R
H11B H 0.8976 0.0374 0.3078 0.053 Uiso 1 1 calc R
C12 C 0.7348(3) -0.1013(3) 0.3365(2) 0.0671(7) Uani 1 1 d .
H12A H 0.7581 -0.1720 0.2866 0.080 Uiso 1 1 calc R
H12B H 0.7853 -0.0931 0.4012 0.080 Uiso 1 1 calc R
C13 C 0.5725(3) -0.1418(3) 0.3298(2) 0.0728(8) Uani 1 1 d .
H13A H 0.5496 -0.0771 0.3846 0.087 Uiso 1 1 calc R
H13B H 0.5380 -0.2303 0.3355 0.087 Uiso 1 1 calc R
C14 C 0.4879(2) -0.1485(2) 0.23244(18) 0.0463(5) Uani 1 1 d .
H14A H 0.4761 -0.2350 0.1811 0.056 Uiso 1 1 calc R
H14B H 0.3868 -0.1448 0.2392 0.056 Uiso 1 1 calc R
C15 C 0.5657(2) -0.03821(19) 0.20114(15) 0.0359(4) Uani 1 1 d .
H15 H 0.5125 -0.0263 0.1484 0.043 Uiso 1 1 calc R
C21 C 0.8651(2) 0.0947(2) 0.13282(17) 0.0453(5) Uani 1 1 d .
H21A H 0.9273 0.0527 0.1616 0.054 Uiso 1 1 calc R
H21B H 0.7948 0.0250 0.0734 0.054 Uiso 1 1 calc R
C22 C 0.9659(3) 0.2040(3) 0.10510(19) 0.0508(6) Uani 1 1 d .
H22A H 1.0150 0.1634 0.0536 0.061 Uiso 1 1 calc R
H22B H 1.0449 0.2674 0.1627 0.061 Uiso 1 1 calc R
C23 C 0.8744(3) 0.2794(3) 0.06815(18) 0.0477(5) Uani 1 1 d .
H23A H 0.9427 0.3560 0.0581 0.057 Uiso 1 1 calc R
H23B H 0.8065 0.2194 0.0047 0.057 Uiso 1 1 calc R
C24 C 0.7825(2) 0.3295(2) 0.14169(16) 0.0381(5) Uani 1 1 d .
H24A H 0.7247 0.3773 0.1160 0.046 Uiso 1 1 calc R
H24B H 0.8517 0.3941 0.2034 0.046 Uiso 1 1 calc R
C31 C 0.6502(2) 0.37564(19) 0.33948(14) 0.0336(4) Uani 1 1 d .
C32 C 0.6720(2) 0.3329(2) 0.41754(15) 0.0386(5) Uani 1 1 d .
F32 F 0.60245(16) 0.20322(12) 0.40768(9) 0.0514(3) Uani 1 1 d .
C33 C 0.7631(3) 0.4135(3) 0.50905(15) 0.0472(6) Uani 1 1 d .
F33 F 0.78084(19) 0.36176(17) 0.57903(10) 0.0699(4) Uani 1 1 d .
C34 C 0.8360(3) 0.5465(3) 0.52762(16) 0.0519(6) Uani 1 1 d .
F34 F 0.92364(18) 0.62778(18) 0.61675(10) 0.0797(5) Uani 1 1 d .
C35 C 0.8192(2) 0.5958(2) 0.45388(17) 0.0478(5) Uani 1 1 d .
F35 F 0.89057(17) 0.72692(14) 0.47135(11) 0.0693(4) Uani 1 1 d .
C36 C 0.7294(2) 0.5110(2) 0.36337(15) 0.0388(5) Uani 1 1 d .
F36 F 0.71987(14) 0.56883(12) 0.29515(9) 0.0483(3) Uani 1 1 d .
C41 C 0.4600(2) 0.34597(18) 0.16917(14) 0.0319(4) Uani 1 1 d .
C42 C 0.3950(2) 0.43980(19) 0.21788(14) 0.0341(4) Uani 1 1 d .
F42 F 0.41254(14) 0.48142(12) 0.31695(8) 0.0443(3) Uani 1 1 d .
C43 C 0.3083(2) 0.4951(2) 0.17229(16) 0.0382(5) Uani 1 1 d .
F43 F 0.24689(15) 0.58285(13) 0.22499(10) 0.0532(3) Uani 1 1 d .
C44 C 0.2839(2) 0.4605(2) 0.07243(17) 0.0420(5) Uani 1 1 d .
F44 F 0.20145(16) 0.51398(15) 0.02682(11) 0.0617(4) Uani 1 1 d .
C45 C 0.3423(2) 0.3664(2) 0.01947(15) 0.0432(5) Uani 1 1 d .
F45 F 0.31943(17) 0.32965(17) -0.07933(10) 0.0657(4) Uani 1 1 d .
C46 C 0.4250(2) 0.3115(2) 0.06774(15) 0.0375(5) Uani 1 1 d .
F46 F 0.47240(16) 0.21671(14) 0.00663(9) 0.0545(4) Uani 1 1 d .

loop_
_atom_site_aniso_label
_atom_site_aniso_U_11
_atom_site_aniso_U_22
_atom_site_aniso_U_33
_atom_site_aniso_U_23
_atom_site_aniso_U_13
_atom_site_aniso_U_12
N 0.0343(9) 0.0337(9) 0.0389(9) 0.0176(7) 0.0097(7) 0.0148(7)
B 0.0326(11) 0.0280(11) 0.0298(11) 0.0122(9) 0.0067(9) 0.0107(9)
C1 0.0309(10) 0.0350(10) 0.0396(11) 0.0189(9) 0.0078(8) 0.0099(8)
C2 0.0305(9) 0.0317(10) 0.0328(10) 0.0144(8) 0.0058(8) 0.0097(8)
O3 0.0330(7) 0.0327(7) 0.0401(7) 0.0157(6) 0.0136(6) 0.0124(6)
C4 0.0376(11) 0.0394(11) 0.0513(12) 0.0216(10) 0.0188(9) 0.0178(9)
C5 0.0322(10) 0.0381(11) 0.0508(12) 0.0214(10) 0.0180(9) 0.0174(9)
C6 0.0610(15) 0.0509(14) 0.0514(14) 0.0248(11) 0.0211(11) 0.0185(12)
C7 0.086(2) 0.0631(17) 0.0748(19) 0.0443(16) 0.0407(16) 0.0259(16)
C8 0.0594(16) 0.0473(15) 0.106(2) 0.0393(16) 0.0457(16) 0.0176(13)
C9 0.0356(12) 0.0431(13) 0.0759(17) 0.0108(12) 0.0145(11) 0.0095(10)
C10 0.0357(11) 0.0505(13) 0.0540(14) 0.0218(11) 0.0127(10) 0.0173(10)
C11 0.0415(12) 0.0531(13) 0.0474(12) 0.0286(11) 0.0066(9) 0.0198(10)
C12 0.0682(17) 0.0683(17) 0.0753(18) 0.0487(15) 0.0031(14) 0.0169(14)
C13 0.0694(18) 0.0755(19) 0.095(2) 0.0617(18) 0.0211(16) 0.0198(15)
C14 0.0427(12) 0.0360(11) 0.0663(15) 0.0241(11) 0.0184(11) 0.0133(10)
C15 0.0369(11) 0.0312(10) 0.0429(11) 0.0129(9) 0.0114(9) 0.0156(9)
C21 0.0420(12) 0.0546(13) 0.0561(14) 0.0308(11) 0.0186(10) 0.0261(10)
C22 0.0411(12) 0.0671(15) 0.0645(15) 0.0389(13) 0.0261(11) 0.0257(11)
C23 0.0446(12) 0.0621(14) 0.0551(14) 0.0372(12) 0.0229(10) 0.0229(11)
C24 0.0365(11) 0.0415(11) 0.0449(12) 0.0252(10) 0.0124(9) 0.0133(9)
C31 0.0339(10) 0.0361(11) 0.0329(10) 0.0125(8) 0.0082(8) 0.0145(8)
C32 0.0463(12) 0.0397(11) 0.0351(11) 0.0141(9) 0.0103(9) 0.0212(9)
F32 0.0771(9) 0.0434(7) 0.0426(7) 0.0232(6) 0.0112(6) 0.0252(7)
C33 0.0534(13) 0.0659(16) 0.0298(11) 0.0177(10) 0.0076(10) 0.0315(12)
F33 0.0949(11) 0.0916(11) 0.0361(7) 0.0277(7) 0.0062(7) 0.0483(10)
C34 0.0434(12) 0.0620(16) 0.0336(12) 0.0004(11) -0.0016(9) 0.0155(11)
F34 0.0693(10) 0.0926(12) 0.0407(8) -0.0011(8) -0.0124(7) 0.0099(9)
C35 0.0397(12) 0.0414(12) 0.0457(13) 0.0044(10) 0.0049(10) 0.0031(10)
F35 0.0657(9) 0.0450(8) 0.0646(9) 0.0029(7) 0.0039(7) -0.0077(7)
C36 0.0370(11) 0.0407(11) 0.0386(11) 0.0144(9) 0.0084(9) 0.0124(9)
F36 0.0549(7) 0.0371(7) 0.0499(7) 0.0212(6) 0.0077(6) 0.0052(6)
C41 0.0309(10) 0.0295(10) 0.0355(10) 0.0137(8) 0.0059(8) 0.0085(8)
C42 0.0356(10) 0.0321(10) 0.0370(11) 0.0168(8) 0.0086(8) 0.0097(8)
F42 0.0571(7) 0.0470(7) 0.0372(6) 0.0159(5) 0.0142(5) 0.0280(6)
C43 0.0359(10) 0.0355(11) 0.0525(13) 0.0232(10) 0.0149(9) 0.0152(9)
F43 0.0606(8) 0.0531(8) 0.0661(9) 0.0293(7) 0.0237(7) 0.0370(7)
C44 0.0354(11) 0.0499(13) 0.0540(13) 0.0337(11) 0.0089(9) 0.0170(10)
F44 0.0617(8) 0.0809(10) 0.0720(9) 0.0514(8) 0.0145(7) 0.0407(8)
C45 0.0423(12) 0.0545(13) 0.0368(11) 0.0238(10) 0.0053(9) 0.0149(10)
F45 0.0736(10) 0.0977(11) 0.0378(7) 0.0292(7) 0.0054(7) 0.0436(9)
C46 0.0369(11) 0.0420(11) 0.0358(11) 0.0134(9) 0.0077(8) 0.0170(9)
F46 0.0670(9) 0.0658(9) 0.0331(6) 0.0089(6) 0.0036(6) 0.0390(7)

loop_
_atom_type_symbol
_atom_type_description
_atom_type_scat_dispersion_real
_atom_type_scat_dispersion_imag
_atom_type_scat_source
C C 0.0181 0.0091 'International Tables Vol C Tables 4.2.6.8 and 6.1.1.4'
H H 0.0000 0.0000 'International Tables Vol C Tables 4.2.6.8 and 6.1.1.4'
B B 0.0090 0.0039 'International Tables Vol C Tables 4.2.6.8 and 6.1.1.4'
N N 0.0311 0.0180 'International Tables Vol C Tables 4.2.6.8 and 6.1.1.4'
O O 0.0492 0.0322 'International Tables Vol C Tables 4.2.6.8 and 6.1.1.4'
F F 0.0727 0.0534 'International Tables Vol C Tables 4.2.6.8 and 6.1.1.4'

loop_
_geom_angle_atom_site_label_1
_geom_angle_atom_site_label_2
_geom_angle_atom_site_label_3
_geom_angle
C15 N C11 122.59(17)
C15 N C1 122.84(16)
C11 N C1 114.52(15)
O3 B C2 108.51(15)
O3 B C31 112.06(15)
C2 B C31 107.47(15)
O3 B C41 106.24(15)
C2 B C41 111.19(15)
C31 B C41 111.38(15)
N C1 C21 106.63(15)
N C1 C2 116.41(15)
C21 C1 C2 111.47(16)
N C1 H1 107.3
C21 C1 H1 107.3
C2 C1 H1 107.3
C1 C2 C24 103.91(15)
C1 C2 B 119.73(15)
C24 C2 B 111.91(15)
C1 C2 H2 106.9
C24 C2 H2 106.9
B C2 H2 106.9
C4 O3 B 119.56(14)
O3 C4 C5 108.69(15)
O3 C4 H4A 110.0
C5 C4 H4A 110.0
O3 C4 H4B 110.0
C5 C4 H4B 110.0
H4A C4 H4B 108.3
C10 C5 C6 118.2(2)
C10 C5 C4 120.23(19)
C6 C5 C4 121.5(2)
C7 C6 C5 120.6(2)
C7 C6 H6 119.7
C5 C6 H6 119.7
C8 C7 C6 120.5(3)
C8 C7 H7 119.7
C6 C7 H7 119.7
C7 C8 C9 119.9(2)
C7 C8 H8 120.0
C9 C8 H8 120.0
C8 C9 C10 119.6(2)
C8 C9 H9 120.2
C10 C9 H9 120.2
C5 C10 C9 121.1(2)
C5 C10 H10 119.5
C9 C10 H10 119.5
N C11 C12 113.02(19)
N C11 H11A 109.0
C12 C11 H11A 109.0
N C11 H11B 109.0
C12 C11 H11B 109.0
H11A C11 H11B 107.8
C13 C12 C11 113.3(2)
C13 C12 H12A 108.9
C11 C12 H12A 108.9
C13 C12 H12B 108.9
C11 C12 H12B 108.9
H12A C12 H12B 107.7
C12 C13 C14 111.4(2)
C12 C13 H13A 109.4
C14 C13 H13A 109.4
C12 C13 H13B 109.4
C14 C13 H13B 109.4
H13A C13 H13B 108.0
C15 C14 C13 113.00(19)
C15 C14 H14A 109.0
C13 C14 H14A 109.0
C15 C14 H14B 109.0
C13 C14 H14B 109.0
H14A C14 H14B 107.8
N C15 C14 124.38(19)
N C15 H15 117.8
C14 C15 H15 117.8
C22 C21 C1 111.27(18)
C22 C21 H21A 109.4
C1 C21 H21A 109.4
C22 C21 H21B 109.4
C1 C21 H21B 109.4
H21A C21 H21B 108.0
C21 C22 C23 110.74(18)
C21 C22 H22A 109.5
C23 C22 H22A 109.5
C21 C22 H22B 109.5
C23 C22 H22B 109.5
H22A C22 H22B 108.1
C24 C23 C22 110.62(18)
C24 C23 H23A 109.5
C22 C23 H23A 109.5
C24 C23 H23B 109.5
C22 C23 H23B 109.5
H23A C23 H23B 108.1
C23 C24 C2 113.61(17)
C23 C24 H24A 108.8
C2 C24 H24A 108.8
C23 C24 H24B 108.8
C2 C24 H24B 108.8
H24A C24 H24B 107.7
C32 C31 C36 112.62(18)
C32 C31 B 122.63(17)
C36 C31 B 124.51(17)
F32 C32 C33 114.51(18)
F32 C32 C31 120.78(18)
C33 C32 C31 124.7(2)
F33 C33 C34 120.3(2)
F33 C33 C32 120.3(2)
C34 C33 C32 119.3(2)
F34 C34 C33 120.5(2)
F34 C34 C35 120.4(2)
C33 C34 C35 119.1(2)
F35 C35 C34 119.6(2)
F35 C35 C36 121.0(2)
C34 C35 C36 119.4(2)
F36 C36 C35 115.16(19)
F36 C36 C31 120.05(18)
C35 C36 C31 124.8(2)
C46 C41 C42 111.91(17)
C46 C41 B 124.42(16)
C42 C41 B 123.26(16)
F42 C42 C43 115.13(17)
F42 C42 C41 120.08(17)
C43 C42 C41 124.79(18)
F43 C43 C44 119.23(18)
F43 C43 C42 120.79(19)
C44 C43 C42 119.99(19)
F44 C44 C43 121.0(2)
F44 C44 C45 120.7(2)
C43 C44 C45 118.33(18)
F45 C45 C44 119.72(19)
F45 C45 C46 120.6(2)
C44 C45 C46 119.70(19)
F46 C46 C45 113.85(18)
F46 C46 C41 120.95(17)
C45 C46 C41 125.20(19)

loop_
_geom_bond_atom_site_label_1
_geom_bond_atom_site_label_2
_geom_bond_distance
N C15 1.277(3)
N C11 1.486(3)
N C1 1.499(2)
B O3 1.471(2)
B C2 1.654(3)
B C31 1.678(3)
B C41 1.691(3)
C1 C21 1.533(3)
C1 C2 1.541(3)
C1 H1 0.9900
C2 C24 1.552(3)
C2 H2 0.9900
O3 C4 1.416(2)
C4 C5 1.503(3)
C4 H4A 0.9800
C4 H4B 0.9800
C5 C10 1.382(3)
C5 C6 1.383(3)
C6 C7 1.381(4)
C6 H6 0.9400
C7 C8 1.363(4)
C7 H7 0.9400
C8 C9 1.374(4)
C8 H8 0.9400
C9 C10 1.386(3)
C9 H9 0.9400
C10 H10 0.9400
C11 C12 1.500(3)
C11 H11A 0.9800
C11 H11B 0.9800
C12 C13 1.455(4)
C12 H12A 0.9800
C12 H12B 0.9800
C13 C14 1.528(4)
C13 H13A 0.9800
C13 H13B 0.9800
C14 C15 1.480(3)
C14 H14A 0.9800
C14 H14B 0.9800
C15 H15 0.9400
C21 C22 1.520(3)
C21 H21A 0.9800
C21 H21B 0.9800
C22 C23 1.522(3)
C22 H22A 0.9800
C22 H22B 0.9800
C23 C24 1.520(3)
C23 H23A 0.9800
C23 H23B 0.9800
C24 H24A 0.9800
C24 H24B 0.9800
C31 C32 1.389(3)
C31 C36 1.389(3)
C32 F32 1.360(2)
C32 C33 1.379(3)
C33 F33 1.343(3)
C33 C34 1.368(4)
C34 F34 1.346(3)
C34 C35 1.372(4)
C35 F35 1.351(3)
C35 C36 1.374(3)
C36 F36 1.358(2)
C41 C46 1.390(3)
C41 C42 1.392(3)
C42 F42 1.353(2)
C42 C43 1.382(3)
C43 F43 1.343(2)
C43 C44 1.366(3)
C44 F44 1.340(2)
C44 C45 1.372(3)
C45 F45 1.349(2)
C45 C46 1.377(3)
C46 F46 1.360(2)

loop_
_geom_torsion_atom_site_label_1
_geom_torsion_atom_site_label_2
_geom_torsion_atom_site_label_3
_geom_torsion_atom_site_label_4
_geom_torsion
C15 N C1 C21 -93.9(2)
C11 N C1 C21 83.6(2)
C15 N C1 C2 31.2(3)
C11 N C1 C2 -151.34(17)
N C1 C2 C24 176.82(16)
C21 C1 C2 C24 -60.6(2)
N C1 C2 B 51.1(2)
C21 C1 C2 B 173.67(17)
O3 B C2 C1 -67.9(2)
C31 B C2 C1 53.5(2)
C41 B C2 C1 175.61(15)
O3 B C2 C24 170.23(15)
C31 B C2 C24 -68.41(19)
C41 B C2 C24 53.7(2)
C2 B O3 C4 -178.71(16)
C31 B O3 C4 62.8(2)
C41 B O3 C4 -59.1(2)
B O3 C4 C5 -173.45(16)
O3 C4 C5 C10 -66.8(2)
O3 C4 C5 C6 111.0(2)
C10 C5 C6 C7 0.4(3)
C4 C5 C6 C7 -177.4(2)
C5 C6 C7 C8 0.1(4)
C6 C7 C8 C9 -0.4(4)
C7 C8 C9 C10 0.2(4)
C6 C5 C10 C9 -0.6(3)
C4 C5 C10 C9 177.18(19)
C8 C9 C10 C5 0.3(3)
C15 N C11 C12 12.5(3)
C1 N C11 C12 -164.9(2)
N C11 C12 C13 -42.0(3)
C11 C12 C13 C14 55.4(4)
C12 C13 C14 C15 -39.3(3)
C11 N C15 C14 2.5(3)
C1 N C15 C14 179.71(18)
C13 C14 C15 N 10.9(3)
N C1 C21 C22 -171.15(17)
C2 C1 C21 C22 60.8(2)
C1 C21 C22 C23 -54.3(3)
C21 C22 C23 C24 52.5(3)
C22 C23 C24 C2 -58.4(3)
C1 C2 C24 C23 60.5(2)
B C2 C24 C23 -168.90(17)
O3 B C31 C32 28.4(2)
C2 B C31 C32 -90.7(2)
C41 B C31 C32 147.27(18)
O3 B C31 C36 -157.62(18)
C2 B C31 C36 83.3(2)
C41 B C31 C36 -38.8(2)
C36 C31 C32 F32 179.64(17)
B C31 C32 F32 -5.7(3)
C36 C31 C32 C33 -0.7(3)
B C31 C32 C33 173.90(19)
F32 C32 C33 F33 1.8(3)
C31 C32 C33 F33 -177.88(19)
F32 C32 C33 C34 -178.61(19)
C31 C32 C33 C34 1.7(3)
F33 C33 C34 F34 -1.4(3)
C32 C33 C34 F34 179.0(2)
F33 C33 C34 C35 178.2(2)
C32 C33 C34 C35 -1.4(3)
F34 C34 C35 F35 -0.4(3)
C33 C34 C35 F35 -180.0(2)
F34 C34 C35 C36 179.8(2)
C33 C34 C35 C36 0.2(3)
F35 C35 C36 F36 0.3(3)
C34 C35 C36 F36 -179.9(2)
F35 C35 C36 C31 -179.0(2)
C34 C35 C36 C31 0.8(3)
C32 C31 C36 F36 -179.78(17)
B C31 C36 F36 5.7(3)
C32 C31 C36 C35 -0.6(3)
B C31 C36 C35 -175.1(2)
O3 B C41 C46 -86.6(2)
C2 B C41 C46 31.3(2)
C31 B C41 C46 151.13(18)
O3 B C41 C42 85.4(2)
C2 B C41 C42 -156.73(17)
C31 B C41 C42 -36.9(2)
C46 C41 C42 F42 177.60(17)
B C41 C42 F42 4.7(3)
C46 C41 C42 C43 -1.2(3)
B C41 C42 C43 -174.06(18)
F42 C42 C43 F43 -0.4(3)
C41 C42 C43 F43 178.40(18)
F42 C42 C43 C44 179.73(18)
C41 C42 C43 C44 -1.4(3)
F43 C43 C44 F44 0.9(3)
C42 C43 C44 F44 -179.30(18)
F43 C43 C44 C45 -177.30(18)
C42 C43 C44 C45 2.5(3)
F44 C44 C45 F45 1.5(3)
C43 C44 C45 F45 179.69(19)
F44 C44 C45 C46 -179.17(19)
C43 C44 C45 C46 -1.0(3)
F45 C45 C46 F46 -2.6(3)
C44 C45 C46 F46 178.08(19)
F45 C45 C46 C41 177.42(19)
C44 C45 C46 C41 -1.9(3)
C42 C41 C46 F46 -177.11(17)
B C41 C46 F46 -4.3(3)
C42 C41 C46 C45 2.8(3)
B C41 C46 C45 175.62(19)
